data_7717152
loop_
_publ_author_name
'Pradhan, Sourav Ranjan'
'Prasad, Chetan Kumar'
'Das, Mainak'
'Srinivasan, A.'

_publ_section_title
;
 De novo fabrication of higher arene ring incorporated contorted
 calix[2]phyrin(2.2.1.1.1) and its F&#x2212; bound complex
;
_journal_issue 36
_journal_name_full 'Dalton Transactions'
_journal_page_first 15258
_journal_page_last 15263
_journal_paper_doi 10.1039/D4DT01903B
_journal_volume 53
_journal_year 2024
_chemical_formula_moiety 'C45 H40 N2'
_chemical_formula_sum 'C45 H40 N2'
_chemical_formula_weight 608.79
_space_group_crystal_system monoclinic
_space_group_IT_number 14
_space_group_name_Hall '-P 2ybc'
_space_group_name_H-M_alt 'P 1 21/c 1'
_atom_sites_solution_hydrogens geom
_atom_sites_solution_primary dual
_audit_creation_date 2024-04-21
_audit_creation_method
;
Olex2 1.5
(compiled 2023.08.24 svn.re1ec1418 for OlexSys, GUI svn.r6817)
;
_audit_update_record
;
2024-04-22 deposited with the CCDC.	2024-08-20 downloaded from the CCDC.
;
_cell_angle_alpha 90
_cell_angle_beta 95.6400(10)
_cell_angle_gamma 90
_cell_formula_units_Z 4
_cell_length_a 18.0411(2)
_cell_length_b 25.9133(3)
_cell_length_c 7.63460(10)
_cell_measurement_reflns_used 18951
_cell_measurement_temperature 111.5(10)
_cell_measurement_theta_max 76.3430
_cell_measurement_theta_min 4.9000
_cell_volume 3551.93(7)
_computing_cell_refinement 'CrysAlisPro 1.171.39.46b (Rigaku OD, 2018)'
_computing_data_collection 'CrysAlisPro 1.171.39.46b (Rigaku OD, 2018)'
_computing_data_reduction 'CrysAlisPro 1.171.39.46b (Rigaku OD, 2018)'
_computing_molecular_graphics 'Olex2 1.5 (Dolomanov et al., 2009)'
_computing_publication_material 'Olex2 1.5 (Dolomanov et al., 2009)'
_computing_structure_refinement 'SHELXL 2014/7 (Sheldrick, 2015)'
_computing_structure_solution 'SHELXT 2014/5 (Sheldrick, 2014)'
_diffrn_ambient_environment N~2~
_diffrn_ambient_temperature 111.5(10)
_diffrn_detector 'CCD plate'
_diffrn_detector_type 'Pilatus 200K'
_diffrn_measured_fraction_theta_full 1.000
_diffrn_measured_fraction_theta_max 0.968
_diffrn_measurement_details
;
List of Runs (angles in degrees, time in seconds):

  # Type    Start    End  Width  t~exp~   \w     \q     \k     \f   Frames
#--------------------------------------------------------------------------
  1  \w    -22.00  62.00   0.50    4.00    --    0.00  77.00 -14.00  168
  2  \w    -62.00  22.00   0.50    4.00    --    0.00 -77.00-140.00  168
  3  \w     80.00 164.00   0.50   16.00    --  102.08  77.00 -14.00  168
  4  \w     40.00 124.00   0.50   16.00    --  102.08 -77.00-140.00  168
  5  \w     -1.00  65.00   0.50    4.00    --    0.00  37.00 150.00  132
  6  \w     -1.00  65.00   0.50    4.00    --    0.00  37.00-120.00  132
  7  \w     36.00 103.00   0.50   16.00    --  102.08 -30.00-120.00  134
  8  \w     36.00 103.00   0.50   16.00    --  102.08 -30.00 -30.00  134
  9  \w    100.00 165.00   0.50   16.00    --  102.08  45.00-180.00  130
 10  \w     34.00 104.00   0.50   16.00    --  102.08 -15.00-120.00  140
 11  \w     36.00 103.00   0.50   16.00    --  102.08 -30.00-180.00  134
 12  \w     34.00 104.00   0.50   16.00    --  102.08 -15.00  30.00  140
 13  \w     40.00 114.00   0.50   16.00    --  102.08 -61.00  90.00  148
 14  \w     94.00 166.00   0.50   16.00    --  102.08 125.00 -90.00  144
 15  \w    100.00 165.00   0.50   16.00    --  102.08  45.00 -90.00  130
 16  \w    -10.00  61.00   0.50    4.00    --    0.00  57.00  60.00  142
 17  \w    -62.00  -9.00   0.50    4.00    --    0.00 -77.00  30.00  106
 18  \w     -1.00  67.00   0.50    4.00    --    0.00  19.00 -30.00  136
;
_diffrn_measurement_device 'four-circle diffractometer'
_diffrn_measurement_device_type 'SuperNova, Dual, Cu at home/near, Pilatus 200K'
_diffrn_measurement_method '\w scans'
_diffrn_orient_matrix_type 'CrysAlisPro convention (1999,Acta A55,543-557)'
_diffrn_orient_matrix_UB_11 -0.0809233000
_diffrn_orient_matrix_UB_12 0.0111628000
_diffrn_orient_matrix_UB_13 0.0368063000
_diffrn_orient_matrix_UB_21 -0.0261844000
_diffrn_orient_matrix_UB_22 -0.0484291000
_diffrn_orient_matrix_UB_23 -0.1054026000
_diffrn_orient_matrix_UB_31 0.0113698000
_diffrn_orient_matrix_UB_32 -0.0326228000
_diffrn_orient_matrix_UB_33 0.1692546000
_diffrn_radiation_monochromator mirror
_diffrn_radiation_probe x-ray
_diffrn_radiation_type 'Cu K\a'
_diffrn_radiation_wavelength 1.54184
_diffrn_reflns_av_R_equivalents 0.0546
_diffrn_reflns_av_unetI/netI 0.0307
_diffrn_reflns_Laue_measured_fraction_full 1.000
_diffrn_reflns_Laue_measured_fraction_max 0.968
_diffrn_reflns_limit_h_max 22
_diffrn_reflns_limit_h_min -22
_diffrn_reflns_limit_k_max 28
_diffrn_reflns_limit_k_min -32
_diffrn_reflns_limit_l_max 9
_diffrn_reflns_limit_l_min -8
_diffrn_reflns_number 26987
_diffrn_reflns_point_group_measured_fraction_full 1.000
_diffrn_reflns_point_group_measured_fraction_max 0.968
_diffrn_reflns_theta_full 67.684
_diffrn_reflns_theta_max 77.017
_diffrn_reflns_theta_min 3.411
_diffrn_source 'micro-focus sealed X-ray tube'
_diffrn_source_type 'SuperNova (Cu) X-ray Source'
_exptl_absorpt_coefficient_mu 0.497
_exptl_absorpt_correction_T_max 1.00000
_exptl_absorpt_correction_T_min 0.58860
_exptl_absorpt_correction_type multi-scan
_exptl_absorpt_process_details
;
CrysAlisPro 1.171.39.46b (Rigaku Oxford Diffraction, 2018)
Empirical absorption correction using spherical harmonics,
 implemented in SCALE3 ABSPACK scaling algorithm.
;
_exptl_crystal_colour 'metallic light yellow'
_exptl_crystal_colour_lustre metallic
_exptl_crystal_colour_modifier light
_exptl_crystal_colour_primary yellow
_exptl_crystal_density_diffrn 1.138
_exptl_crystal_description block
_exptl_crystal_F_000 1296
_exptl_crystal_size_max 0.2
_exptl_crystal_size_mid 0.1
_exptl_crystal_size_min 0.1
_refine_diff_density_max 0.218
_refine_diff_density_min -0.290
_refine_diff_density_rms 0.050
_refine_ls_extinction_method none
_refine_ls_goodness_of_fit_ref 1.103
_refine_ls_hydrogen_treatment constr
_refine_ls_matrix_type full
_refine_ls_number_parameters 426
_refine_ls_number_reflns 7285
_refine_ls_number_restraints 0
_refine_ls_restrained_S_all 1.103
_refine_ls_R_factor_all 0.0601
_refine_ls_R_factor_gt 0.0544
_refine_ls_shift/su_max 0.001
_refine_ls_shift/su_mean 0.000
_refine_ls_structure_factor_coef Fsqd
_refine_ls_weighting_details 'w=1/[\s^2^(Fo^2^)+(0.0958P)^2^+0.6341P] where P=(Fo^2^+2Fc^2^)/3'
_refine_ls_weighting_scheme calc
_refine_ls_wR_factor_gt 0.1533
_refine_ls_wR_factor_ref 0.1575
_reflns_Friedel_coverage 0.000
_reflns_number_gt 6336
_reflns_number_total 7285
_reflns_threshold_expression 'I > 2\s(I)'
_cod_data_source_file d4dt01903b2.cif
_cod_data_source_block vc-sn-cal-pyr
_cod_database_code 7717152
_shelx_shelxl_version_number 2014/7
_chemical_oxdiff_formula 'C180 H160 N8 '
_shelx_space_group_comment
;
The symmetry employed for this shelxl refinement is uniquely defined
by the following loop, which should always be used as a source of
symmetry information in preference to the above space-group names.
They are only intended as comments.
;
_shelx_estimated_absorpt_t_max 0.952
_shelx_estimated_absorpt_t_min 0.907
_olex2_refinement_description
;
1.a Ternary CH refined with riding coordinates:
 C18(H18), C8(H8)
1.b Secondary CH2 refined with riding coordinates:
 C37(H37A,H37B), C38(H38A,H38B)
1.c Aromatic/amide H refined with riding coordinates:
 N2(H2), N1(H1), C28(H28), C45(H45), C29(H29), C3(H3), C20(H20), C11(H11),
 C26(H26), C23(H23), C27(H27), C41(H41), C4(H4), C10(H10), C6(H6), C22(H22),
 C5(H5), C44(H44), C21(H21), C16(H16), C43(H43), C15(H15), C42(H42), C35(H35),
 C31(H31), C34(H34), C33(H33), C32(H32)
1.d Idealised Me refined as rotating group:
 C36(H36A,H36B,H36C), C39(H39A,H39B,H39C)
;
_olex2_submission_special_instructions 'No special instructions were received'
_oxdiff_exptl_absorpt_empirical_details
;
Empirical correction (ABSPACK) includes:
- Absorption correction using spherical harmonics
- Frame scaling
;
_oxdiff_exptl_absorpt_empirical_full_max 3.445
_oxdiff_exptl_absorpt_empirical_full_min 0.147

loop_
_space_group_symop_operation_xyz
'x, y, z'
'-x, y+1/2, -z+1/2'
'-x, -y, -z'
'x, -y-1/2, z-1/2'

loop_
_atom_site_label
_atom_site_type_symbol
_atom_site_fract_x
_atom_site_fract_y
_atom_site_fract_z
_atom_site_U_iso_or_equiv
_atom_site_adp_type
_atom_site_occupancy
_atom_site_site_symmetry_order
_atom_site_calc_flag
_atom_site_refinement_flags_posn
_atom_site_refinement_flags_adp
_atom_site_refinement_flags_occupancy
_atom_site_disorder_assembly
_atom_site_disorder_group
N2 N 0.74946(6) 0.57667(4) 0.65608(15) 0.0249(2) Uani 1 1 d . . . . .
H2 H 0.7728 0.5704 0.7605 0.030 Uiso 1 1 calc R U . . .
N1 N 0.64695(6) 0.46998(4) 0.68843(16) 0.0284(3) Uani 1 1 d . . . . .
H1 H 0.6345 0.4744 0.5750 0.034 Uiso 1 1 calc R U . . .
C40 C 0.90003(8) 0.64057(5) 0.59367(18) 0.0268(3) Uani 1 1 d . . . . .
C19 C 0.89187(7) 0.57781(5) 0.33576(18) 0.0263(3) Uani 1 1 d . . . . .
C17 C 0.78384(7) 0.58746(5) 0.50818(18) 0.0260(3) Uani 1 1 d . . . . .
C18 C 0.86698(7) 0.59024(5) 0.51568(18) 0.0249(3) Uani 1 1 d . . . . .
H18 H 0.8867 0.5620 0.5964 0.030 Uiso 1 1 calc R U . . .
C12 C 0.64364(7) 0.50765(5) 0.81429(19) 0.0263(3) Uani 1 1 d . . . . .
C1 C 0.84065(7) 0.39459(5) 0.58553(19) 0.0281(3) Uani 1 1 d . . . . .
C25 C 0.88023(7) 0.48065(5) 0.38387(18) 0.0269(3) Uani 1 1 d . . . . .
C14 C 0.67321(7) 0.57707(5) 0.61867(19) 0.0263(3) Uani 1 1 d . . . . .
C28 C 0.91282(7) 0.47253(5) 0.55526(18) 0.0271(3) Uani 1 1 d . . . . .
H28 H 0.9495 0.4961 0.6047 0.032 Uiso 1 1 calc R U . . .
C2 C 0.81798(8) 0.35202(5) 0.70068(19) 0.0285(3) Uani 1 1 d . . . . .
C9 C 0.67238(7) 0.42443(5) 0.7647(2) 0.0287(3) Uani 1 1 d . . . . .
C13 C 0.62293(7) 0.56234(5) 0.75753(19) 0.0269(3) Uani 1 1 d . . . . .
C45 C 0.97708(8) 0.64433(5) 0.63120(19) 0.0292(3) Uani 1 1 d . . . . .
H45 H 1.0080 0.6167 0.6008 0.035 Uiso 1 1 calc R U . . .
C7 C 0.74353(8) 0.34326(5) 0.73277(19) 0.0292(3) Uani 1 1 d . . . . .
C29 C 0.89295(7) 0.43102(5) 0.65495(19) 0.0270(3) Uani 1 1 d . . . . .
H29 H 0.9151 0.4272 0.7723 0.032 Uiso 1 1 calc R U . . .
C24 C 0.89655(7) 0.52648(5) 0.27561(19) 0.0274(3) Uani 1 1 d . . . . .
C3 C 0.87379(8) 0.32136(5) 0.7877(2) 0.0309(3) Uani 1 1 d . . . . .
H3 H 0.9242 0.3270 0.7668 0.037 Uiso 1 1 calc R U . . .
C20 C 0.90490(8) 0.61810(5) 0.22172(19) 0.0315(3) Uani 1 1 d . . . . .
H20 H 0.9011 0.6527 0.2613 0.038 Uiso 1 1 calc R U . . .
C11 C 0.66635(8) 0.48556(5) 0.9728(2) 0.0310(3) Uani 1 1 d . . . . .
H11 H 0.6697 0.5022 1.0842 0.037 Uiso 1 1 calc R U . . .
C8 C 0.68029(8) 0.37778(5) 0.6519(2) 0.0309(3) Uani 1 1 d . . . . .
H8 H 0.6957 0.3905 0.5373 0.037 Uiso 1 1 calc R U . . .
C26 C 0.83136(8) 0.44255(5) 0.31085(19) 0.0315(3) Uani 1 1 d . . . . .
H26 H 0.8105 0.4458 0.1922 0.038 Uiso 1 1 calc R U . . .
C23 C 0.91502(8) 0.51823(5) 0.10474(19) 0.0324(3) Uani 1 1 d . . . . .
H23 H 0.9183 0.4839 0.0628 0.039 Uiso 1 1 calc R U . . .
C27 C 0.81293(8) 0.40016(5) 0.4094(2) 0.0319(3) Uani 1 1 d . . . . .
H27 H 0.7808 0.3744 0.3557 0.038 Uiso 1 1 calc R U . . .
C41 C 0.85572(8) 0.68175(5) 0.6357(2) 0.0327(3) Uani 1 1 d . . . . .
H41 H 0.8032 0.6800 0.6087 0.039 Uiso 1 1 calc R U . . .
C4 C 0.85726(8) 0.28283(5) 0.9038(2) 0.0336(3) Uani 1 1 d . . . . .
H4 H 0.8960 0.2623 0.9612 0.040 Uiso 1 1 calc R U . . .
C10 C 0.68414(8) 0.43293(5) 0.9414(2) 0.0330(3) Uani 1 1 d . . . . .
H10 H 0.7011 0.4082 1.0281 0.040 Uiso 1 1 calc R U . . .
C6 C 0.72800(8) 0.30439(5) 0.8503(2) 0.0338(3) Uani 1 1 d . . . . .
H6 H 0.6778 0.2983 0.8722 0.041 Uiso 1 1 calc R U . . .
C30 C 0.60826(9) 0.34787(5) 0.6094(2) 0.0366(4) Uani 1 1 d . . . . .
C22 C 0.92879(9) 0.55890(6) -0.0056(2) 0.0361(3) Uani 1 1 d . . . . .
H22 H 0.9420 0.5522 -0.1209 0.043 Uiso 1 1 calc R U . . .
C5 C 0.78404(8) 0.27442(5) 0.9358(2) 0.0349(3) Uani 1 1 d . . . . .
H5 H 0.7723 0.2483 1.0158 0.042 Uiso 1 1 calc R U . . .
C44 C 1.00909(9) 0.68799(5) 0.7125(2) 0.0354(3) Uani 1 1 d . . . . .
H44 H 1.0616 0.6901 0.7381 0.043 Uiso 1 1 calc R U . . .
C37 C 0.63714(9) 0.59812(5) 0.9188(2) 0.0333(3) Uani 1 1 d . . . . .
H37A H 0.6062 0.5861 1.0111 0.040 Uiso 1 1 calc R U . . .
H37B H 0.6900 0.5948 0.9663 0.040 Uiso 1 1 calc R U . . .
C38 C 0.54128(8) 0.56514(5) 0.6743(2) 0.0329(3) Uani 1 1 d . . . . .
H38A H 0.5307 0.6009 0.6339 0.039 Uiso 1 1 calc R U . . .
H38B H 0.5359 0.5425 0.5693 0.039 Uiso 1 1 calc R U . . .
C21 C 0.92325(9) 0.60927(6) 0.0527(2) 0.0351(3) Uani 1 1 d . . . . .
H21 H 0.9319 0.6374 -0.0225 0.042 Uiso 1 1 calc R U . . .
C16 C 0.72937(8) 0.59494(6) 0.3742(2) 0.0361(3) Uani 1 1 d . . . . .
H16 H 0.7366 0.6032 0.2558 0.043 Uiso 1 1 calc R U . . .
C43 C 0.96412(9) 0.72859(5) 0.7563(2) 0.0388(4) Uani 1 1 d . . . . .
H43 H 0.9858 0.7584 0.8130 0.047 Uiso 1 1 calc R U . . .
C15 C 0.65944(8) 0.58809(6) 0.4434(2) 0.0352(3) Uani 1 1 d . . . . .
H15 H 0.6118 0.5907 0.3791 0.042 Uiso 1 1 calc R U . . .
C42 C 0.88790(9) 0.72554(5) 0.7171(2) 0.0390(4) Uani 1 1 d . . . . .
H42 H 0.8572 0.7535 0.7458 0.047 Uiso 1 1 calc R U . . .
C35 C 0.54849(9) 0.35126(6) 0.7102(3) 0.0432(4) Uani 1 1 d . . . . .
H35 H 0.5515 0.3734 0.8099 0.052 Uiso 1 1 calc R U . . .
C36 C 0.62039(11) 0.65500(6) 0.8823(2) 0.0471(4) Uani 1 1 d . . . . .
H36A H 0.6450 0.6661 0.7799 0.071 Uiso 1 1 calc R U . . .
H36B H 0.6389 0.6756 0.9851 0.071 Uiso 1 1 calc R U . . .
H36C H 0.5665 0.6599 0.8585 0.071 Uiso 1 1 calc R U . . .
C31 C 0.60253(11) 0.31543(6) 0.4635(3) 0.0525(5) Uani 1 1 d . . . . .
H31 H 0.6429 0.3128 0.3929 0.063 Uiso 1 1 calc R U . . .
C39 C 0.48355(9) 0.54950(8) 0.7957(3) 0.0488(4) Uani 1 1 d . . . . .
H39A H 0.4338 0.5516 0.7319 0.073 Uiso 1 1 calc R U . . .
H39B H 0.4864 0.5728 0.8972 0.073 Uiso 1 1 calc R U . . .
H39C H 0.4932 0.5140 0.8363 0.073 Uiso 1 1 calc R U . . .
C34 C 0.48413(11) 0.32248(7) 0.6662(3) 0.0605(6) Uani 1 1 d . . . . .
H34 H 0.4436 0.3249 0.7362 0.073 Uiso 1 1 calc R U . . .
C33 C 0.47919(13) 0.29051(7) 0.5216(4) 0.0737(8) Uani 1 1 d . . . . .
H33 H 0.4352 0.2710 0.4915 0.088 Uiso 1 1 calc R U . . .
C32 C 0.53840(15) 0.28695(7) 0.4205(4) 0.0730(8) Uani 1 1 d . . . . .
H32 H 0.5351 0.2648 0.3208 0.088 Uiso 1 1 calc R U . . .

loop_
_atom_site_aniso_label
_atom_site_aniso_U_11
_atom_site_aniso_U_22
_atom_site_aniso_U_33
_atom_site_aniso_U_23
_atom_site_aniso_U_13
_atom_site_aniso_U_12
N2 0.0267(5) 0.0201(5) 0.0267(6) 0.0010(4) -0.0030(4) -0.0001(4)
N1 0.0325(6) 0.0188(5) 0.0324(6) 0.0006(4) -0.0042(5) 0.0039(4)
C40 0.0346(7) 0.0190(6) 0.0261(7) 0.0018(5) 0.0000(5) -0.0031(5)
C19 0.0285(6) 0.0227(6) 0.0266(7) 0.0004(5) -0.0024(5) 0.0003(5)
C17 0.0323(7) 0.0182(5) 0.0270(7) 0.0003(5) -0.0007(5) -0.0004(5)
C18 0.0297(6) 0.0179(5) 0.0260(7) 0.0007(5) -0.0020(5) 0.0002(4)
C12 0.0256(6) 0.0190(6) 0.0336(7) -0.0004(5) -0.0014(5) 0.0009(5)
C1 0.0314(6) 0.0178(5) 0.0341(7) -0.0019(5) -0.0023(6) 0.0024(5)
C25 0.0303(6) 0.0200(6) 0.0293(7) -0.0022(5) -0.0021(5) 0.0023(5)
C14 0.0280(6) 0.0169(5) 0.0330(7) -0.0010(5) -0.0029(5) 0.0024(4)
C28 0.0287(6) 0.0196(6) 0.0317(7) -0.0032(5) -0.0032(5) 0.0017(5)
C2 0.0351(7) 0.0158(5) 0.0329(7) -0.0029(5) -0.0051(6) 0.0021(5)
C9 0.0273(6) 0.0170(6) 0.0402(8) 0.0017(5) -0.0054(6) 0.0010(4)
C13 0.0282(6) 0.0186(6) 0.0329(7) 0.0003(5) -0.0020(5) 0.0029(5)
C45 0.0333(7) 0.0252(6) 0.0289(7) 0.0008(5) 0.0014(5) -0.0028(5)
C7 0.0340(7) 0.0164(5) 0.0353(8) -0.0014(5) -0.0055(6) 0.0029(5)
C29 0.0299(6) 0.0193(6) 0.0302(7) -0.0015(5) -0.0048(5) 0.0034(5)
C24 0.0286(6) 0.0244(6) 0.0280(7) -0.0012(5) -0.0040(5) 0.0009(5)
C3 0.0323(7) 0.0206(6) 0.0383(8) -0.0019(5) -0.0043(6) 0.0036(5)
C20 0.0389(7) 0.0248(6) 0.0298(7) 0.0025(5) -0.0012(6) 0.0003(5)
C11 0.0358(7) 0.0218(6) 0.0339(8) 0.0003(5) -0.0044(6) 0.0001(5)
C8 0.0333(7) 0.0198(6) 0.0378(8) 0.0006(5) -0.0058(6) 0.0043(5)
C26 0.0382(7) 0.0243(6) 0.0299(7) -0.0026(5) -0.0070(6) -0.0002(5)
C23 0.0385(7) 0.0298(7) 0.0277(7) -0.0044(6) -0.0019(6) 0.0038(5)
C27 0.0371(7) 0.0211(6) 0.0354(8) -0.0037(5) -0.0061(6) -0.0029(5)
C41 0.0369(7) 0.0205(6) 0.0401(8) 0.0000(6) 0.0004(6) -0.0006(5)
C4 0.0376(7) 0.0209(6) 0.0401(8) 0.0008(6) -0.0076(6) 0.0067(5)
C10 0.0377(7) 0.0215(6) 0.0376(8) 0.0036(5) -0.0077(6) 0.0011(5)
C6 0.0338(7) 0.0223(6) 0.0439(9) 0.0027(6) -0.0028(6) 0.0010(5)
C30 0.0384(8) 0.0173(6) 0.0499(9) 0.0021(6) -0.0162(7) 0.0033(5)
C22 0.0415(8) 0.0395(8) 0.0269(7) 0.0014(6) 0.0007(6) 0.0047(6)
C5 0.0415(8) 0.0205(6) 0.0411(9) 0.0058(6) -0.0043(6) 0.0021(5)
C44 0.0393(8) 0.0306(7) 0.0356(8) 0.0012(6) -0.0002(6) -0.0102(6)
C37 0.0406(8) 0.0242(6) 0.0345(8) -0.0028(5) 0.0000(6) 0.0043(5)
C38 0.0295(7) 0.0266(6) 0.0416(8) 0.0029(6) -0.0015(6) 0.0052(5)
C21 0.0430(8) 0.0328(7) 0.0284(7) 0.0062(6) -0.0013(6) 0.0010(6)
C16 0.0353(7) 0.0437(8) 0.0279(7) 0.0041(6) -0.0035(6) 0.0013(6)
C43 0.0512(9) 0.0239(6) 0.0409(9) -0.0025(6) 0.0019(7) -0.0115(6)
C15 0.0321(7) 0.0388(7) 0.0328(8) 0.0021(6) -0.0070(6) 0.0024(6)
C42 0.0488(9) 0.0207(6) 0.0474(10) -0.0043(6) 0.0046(7) -0.0022(6)
C35 0.0369(8) 0.0263(7) 0.0636(11) 0.0103(7) -0.0092(8) -0.0026(6)
C36 0.0696(12) 0.0253(7) 0.0451(10) -0.0072(6) -0.0011(9) 0.0091(7)
C31 0.0608(11) 0.0281(7) 0.0626(12) -0.0107(7) -0.0245(9) 0.0087(7)
C39 0.0313(7) 0.0583(10) 0.0562(11) 0.0120(9) 0.0012(7) 0.0049(7)
C34 0.0436(9) 0.0374(9) 0.0949(16) 0.0287(10) -0.0212(10) -0.0095(7)
C33 0.0660(13) 0.0324(9) 0.111(2) 0.0239(11) -0.0518(14) -0.0184(9)
C32 0.0910(17) 0.0272(8) 0.0885(17) -0.0066(9) -0.0528(15) -0.0024(9)

loop_
_atom_type_symbol
_atom_type_description
_atom_type_scat_dispersion_real
_atom_type_scat_dispersion_imag
_atom_type_scat_source
C C 0.0181 0.0091 'International Tables Vol C Tables 4.2.6.8 and 6.1.1.4'
H H 0.0000 0.0000 'International Tables Vol C Tables 4.2.6.8 and 6.1.1.4'
N N 0.0311 0.0180 'International Tables Vol C Tables 4.2.6.8 and 6.1.1.4'

loop_
_geom_angle_atom_site_label_1
_geom_angle_atom_site_label_2
_geom_angle_atom_site_label_3
_geom_angle
_geom_angle_site_symmetry_1
_geom_angle_site_symmetry_3
_geom_angle_publ_flag
C17 N2 H2 124.7 . . ?
C17 N2 C14 110.58(11) . . ?
C14 N2 H2 124.7 . . ?
C12 N1 H1 124.8 . . ?
C9 N1 H1 124.8 . . ?
C9 N1 C12 110.42(12) . . ?
C45 C40 C18 118.81(12) . . ?
C41 C40 C18 122.22(12) . . ?
C41 C40 C45 118.90(12) . . ?
C24 C19 C18 121.70(12) . . ?
C20 C19 C18 119.23(11) . . ?
C20 C19 C24 118.89(13) . . ?
N2 C17 C18 120.76(11) . . ?
C16 C17 N2 107.27(12) . . ?
C16 C17 C18 131.95(13) . . ?
C40 C18 H18 106.4 . . ?
C19 C18 C40 113.18(11) . . ?
C19 C18 H18 106.4 . . ?
C17 C18 C40 113.99(11) . . ?
C17 C18 C19 109.81(11) . . ?
C17 C18 H18 106.4 . . ?
N1 C12 C13 119.32(12) . . ?
C11 C12 N1 106.99(11) . . ?
C11 C12 C13 133.52(13) . . ?
C29 C1 C2 119.23(12) . . ?
C27 C1 C2 123.44(12) . . ?
C27 C1 C29 117.32(12) . . ?
C28 C25 C24 123.42(12) . . ?
C28 C25 C26 117.18(12) . . ?
C26 C25 C24 119.38(12) . . ?
N2 C14 C13 120.60(12) . . ?
C15 C14 N2 106.64(12) . . ?
C15 C14 C13 132.53(12) . . ?
C25 C28 H28 119.2 . . ?
C29 C28 C25 121.59(12) . . ?
C29 C28 H28 119.2 . . ?
C7 C2 C1 122.90(12) . . ?
C3 C2 C1 118.26(13) . . ?
C3 C2 C7 118.74(13) . . ?
N1 C9 C8 119.69(13) . . ?
C10 C9 N1 107.08(12) . . ?
C10 C9 C8 133.21(12) . . ?
C12 C13 C37 108.44(11) . . ?
C12 C13 C38 111.01(11) . . ?
C14 C13 C12 106.76(10) . . ?
C14 C13 C37 110.14(11) . . ?
C14 C13 C38 108.24(11) . . ?
C37 C13 C38 112.11(11) . . ?
C40 C45 H45 119.6 . . ?
C44 C45 C40 120.73(13) . . ?
C44 C45 H45 119.6 . . ?
C2 C7 C8 121.45(12) . . ?
C6 C7 C2 118.93(12) . . ?
C6 C7 C8 119.48(13) . . ?
C1 C29 H29 119.5 . . ?
C28 C29 C1 121.08(13) . . ?
C28 C29 H29 119.5 . . ?
C19 C24 C25 123.23(12) . . ?
C23 C24 C19 118.42(13) . . ?
C23 C24 C25 118.32(12) . . ?
C2 C3 H3 119.2 . . ?
C4 C3 C2 121.50(13) . . ?
C4 C3 H3 119.2 . . ?
C19 C20 H20 119.0 . . ?
C21 C20 C19 121.98(13) . . ?
C21 C20 H20 119.0 . . ?
C12 C11 H11 126.1 . . ?
C12 C11 C10 107.72(13) . . ?
C10 C11 H11 126.1 . . ?
C9 C8 C7 110.41(11) . . ?
C9 C8 H8 106.6 . . ?
C9 C8 C30 113.95(12) . . ?
C7 C8 H8 106.6 . . ?
C30 C8 C7 112.06(11) . . ?
C30 C8 H8 106.6 . . ?
C25 C26 H26 119.5 . . ?
C27 C26 C25 121.04(13) . . ?
C27 C26 H26 119.5 . . ?
C24 C23 H23 119.1 . . ?
C22 C23 C24 121.70(13) . . ?
C22 C23 H23 119.1 . . ?
C1 C27 H27 119.3 . . ?
C26 C27 C1 121.41(12) . . ?
C26 C27 H27 119.3 . . ?
C40 C41 H41 119.9 . . ?
C40 C41 C42 120.30(14) . . ?
C42 C41 H41 119.9 . . ?
C3 C4 H4 120.2 . . ?
C5 C4 C3 119.67(13) . . ?
C5 C4 H4 120.2 . . ?
C9 C10 C11 107.78(12) . . ?
C9 C10 H10 126.1 . . ?
C11 C10 H10 126.1 . . ?
C7 C6 H6 119.2 . . ?
C5 C6 C7 121.59(14) . . ?
C5 C6 H6 119.2 . . ?
C35 C30 C8 122.94(14) . . ?
C35 C30 C31 118.79(16) . . ?
C31 C30 C8 118.27(16) . . ?
C23 C22 H22 120.1 . . ?
C21 C22 C23 119.85(14) . . ?
C21 C22 H22 120.1 . . ?
C4 C5 C6 119.55(14) . . ?
C4 C5 H5 120.2 . . ?
C6 C5 H5 120.2 . . ?
C45 C44 H44 120.1 . . ?
C45 C44 C43 119.84(14) . . ?
C43 C44 H44 120.1 . . ?
C13 C37 H37A 108.5 . . ?
C13 C37 H37B 108.5 . . ?
H37A C37 H37B 107.5 . . ?
C36 C37 C13 114.87(13) . . ?
C36 C37 H37A 108.5 . . ?
C36 C37 H37B 108.5 . . ?
C13 C38 H38A 108.6 . . ?
C13 C38 H38B 108.6 . . ?
H38A C38 H38B 107.5 . . ?
C39 C38 C13 114.84(13) . . ?
C39 C38 H38A 108.6 . . ?
C39 C38 H38B 108.6 . . ?
C20 C21 C22 119.15(13) . . ?
C20 C21 H21 120.4 . . ?
C22 C21 H21 120.4 . . ?
C17 C16 H16 126.2 . . ?
C17 C16 C15 107.66(14) . . ?
C15 C16 H16 126.2 . . ?
C44 C43 H43 120.1 . . ?
C42 C43 C44 119.81(13) . . ?
C42 C43 H43 120.1 . . ?
C14 C15 C16 107.85(13) . . ?
C14 C15 H15 126.1 . . ?
C16 C15 H15 126.1 . . ?
C41 C42 H42 119.8 . . ?
C43 C42 C41 120.40(14) . . ?
C43 C42 H42 119.8 . . ?
C30 C35 H35 119.8 . . ?
C30 C35 C34 120.47(19) . . ?
C34 C35 H35 119.8 . . ?
C37 C36 H36A 109.5 . . ?
C37 C36 H36B 109.5 . . ?
C37 C36 H36C 109.5 . . ?
H36A C36 H36B 109.5 . . ?
H36A C36 H36C 109.5 . . ?
H36B C36 H36C 109.5 . . ?
C30 C31 H31 119.8 . . ?
C32 C31 C30 120.4(2) . . ?
C32 C31 H31 119.8 . . ?
C38 C39 H39A 109.5 . . ?
C38 C39 H39B 109.5 . . ?
C38 C39 H39C 109.5 . . ?
H39A C39 H39B 109.5 . . ?
H39A C39 H39C 109.5 . . ?
H39B C39 H39C 109.5 . . ?
C35 C34 H34 119.9 . . ?
C33 C34 C35 120.2(2) . . ?
C33 C34 H34 119.9 . . ?
C34 C33 H33 120.1 . . ?
C34 C33 C32 119.73(18) . . ?
C32 C33 H33 120.1 . . ?
C31 C32 H32 119.8 . . ?
C33 C32 C31 120.4(2) . . ?
C33 C32 H32 119.8 . . ?

loop_
_geom_bond_atom_site_label_1
_geom_bond_atom_site_label_2
_geom_bond_distance
_geom_bond_site_symmetry_2
_geom_bond_publ_flag
N2 H2 0.8800 . ?
N2 C17 1.3695(18) . ?
N2 C14 1.3773(16) . ?
N1 H1 0.8800 . ?
N1 C12 1.3751(17) . ?
N1 C9 1.3751(16) . ?
C40 C18 1.5301(17) . ?
C40 C45 1.3948(19) . ?
C40 C41 1.3895(19) . ?
C19 C18 1.5211(19) . ?
C19 C24 1.4124(17) . ?
C19 C20 1.3940(19) . ?
C17 C18 1.4971(18) . ?
C17 C16 1.361(2) . ?
C18 H18 1.0000 . ?
C12 C13 1.5179(17) . ?
C12 C11 1.3650(19) . ?
C1 C2 1.4926(19) . ?
C1 C29 1.4014(18) . ?
C1 C27 1.395(2) . ?
C25 C28 1.3968(19) . ?
C25 C24 1.4927(18) . ?
C25 C26 1.4020(18) . ?
C14 C13 1.5104(19) . ?
C14 C15 1.367(2) . ?
C28 H28 0.9500 . ?
C28 C29 1.3851(19) . ?
C2 C7 1.407(2) . ?
C2 C3 1.3981(18) . ?
C9 C8 1.4993(19) . ?
C9 C10 1.362(2) . ?
C13 C37 1.5426(19) . ?
C13 C38 1.5476(18) . ?
C45 H45 0.9500 . ?
C45 C44 1.3886(19) . ?
C7 C8 1.5313(18) . ?
C7 C6 1.396(2) . ?
C29 H29 0.9500 . ?
C24 C23 1.394(2) . ?
C3 H3 0.9500 . ?
C3 C4 1.387(2) . ?
C20 H20 0.9500 . ?
C20 C21 1.382(2) . ?
C11 H11 0.9500 . ?
C11 C10 1.4269(18) . ?
C8 H8 1.0000 . ?
C8 C30 1.520(2) . ?
C26 H26 0.9500 . ?
C26 C27 1.390(2) . ?
C23 H23 0.9500 . ?
C23 C22 1.387(2) . ?
C27 H27 0.9500 . ?
C41 H41 0.9500 . ?
C41 C42 1.393(2) . ?
C4 H4 0.9500 . ?
C4 C5 1.384(2) . ?
C10 H10 0.9500 . ?
C6 H6 0.9500 . ?
C6 C5 1.3862(19) . ?
C30 C35 1.388(3) . ?
C30 C31 1.391(2) . ?
C22 H22 0.9500 . ?
C22 C21 1.386(2) . ?
C5 H5 0.9500 . ?
C44 H44 0.9500 . ?
C44 C43 1.389(2) . ?
C37 H37A 0.9900 . ?
C37 H37B 0.9900 . ?
C37 C36 1.5248(19) . ?
C38 H38A 0.9900 . ?
C38 H38B 0.9900 . ?
C38 C39 1.516(2) . ?
C21 H21 0.9500 . ?
C16 H16 0.9500 . ?
C16 C15 1.426(2) . ?
C43 H43 0.9500 . ?
C43 C42 1.381(2) . ?
C15 H15 0.9500 . ?
C42 H42 0.9500 . ?
C35 H35 0.9500 . ?
C35 C34 1.393(2) . ?
C36 H36A 0.9800 . ?
C36 H36B 0.9800 . ?
C36 H36C 0.9800 . ?
C31 H31 0.9500 . ?
C31 C32 1.384(3) . ?
C39 H39A 0.9800 . ?
C39 H39B 0.9800 . ?
C39 H39C 0.9800 . ?
C34 H34 0.9500 . ?
C34 C33 1.376(4) . ?
C33 H33 0.9500 . ?
C33 C32 1.381(4) . ?
C32 H32 0.9500 . ?

loop_
_geom_torsion_atom_site_label_1
_geom_torsion_atom_site_label_2
_geom_torsion_atom_site_label_3
_geom_torsion_atom_site_label_4
_geom_torsion
_geom_torsion_site_symmetry_1
_geom_torsion_site_symmetry_2
_geom_torsion_site_symmetry_3
_geom_torsion_site_symmetry_4
_geom_torsion_publ_flag
N2 C17 C18 C40 -77.95(14) . . . . ?
N2 C17 C18 C19 153.87(11) . . . . ?
N2 C17 C16 C15 -0.37(16) . . . . ?
N2 C14 C13 C12 -58.89(14) . . . . ?
N2 C14 C13 C37 58.64(14) . . . . ?
N2 C14 C13 C38 -178.47(11) . . . . ?
N2 C14 C15 C16 -0.52(15) . . . . ?
N1 C12 C13 C14 -51.24(15) . . . . ?
N1 C12 C13 C37 -169.90(12) . . . . ?
N1 C12 C13 C38 66.52(16) . . . . ?
N1 C12 C11 C10 0.18(15) . . . . ?
N1 C9 C8 C7 149.84(12) . . . . ?
N1 C9 C8 C30 -83.02(16) . . . . ?
N1 C9 C10 C11 -0.91(16) . . . . ?
C40 C45 C44 C43 -0.4(2) . . . . ?
C40 C41 C42 C43 0.3(2) . . . . ?
C19 C24 C23 C22 0.1(2) . . . . ?
C19 C20 C21 C22 0.1(2) . . . . ?
C17 N2 C14 C13 175.43(11) . . . . ?
C17 N2 C14 C15 0.31(14) . . . . ?
C17 C16 C15 C14 0.56(17) . . . . ?
C18 C40 C45 C44 -175.81(13) . . . . ?
C18 C40 C41 C42 175.77(13) . . . . ?
C18 C19 C24 C25 -2.1(2) . . . . ?
C18 C19 C24 C23 175.81(12) . . . . ?
C18 C19 C20 C21 -176.04(13) . . . . ?
C18 C17 C16 C15 -179.01(13) . . . . ?
C12 N1 C9 C8 179.83(11) . . . . ?
C12 N1 C9 C10 1.06(16) . . . . ?
C12 C13 C37 C36 178.82(13) . . . . ?
C12 C13 C38 C39 61.04(17) . . . . ?
C12 C11 C10 C9 0.46(17) . . . . ?
C1 C2 C7 C8 -0.7(2) . . . . ?
C1 C2 C7 C6 -176.34(13) . . . . ?
C1 C2 C3 C4 176.62(13) . . . . ?
C25 C28 C29 C1 1.8(2) . . . . ?
C25 C24 C23 C22 178.10(13) . . . . ?
C25 C26 C27 C1 1.7(2) . . . . ?
C14 N2 C17 C18 178.87(10) . . . . ?
C14 N2 C17 C16 0.05(14) . . . . ?
C14 C13 C37 C36 62.33(16) . . . . ?
C14 C13 C38 C39 177.90(13) . . . . ?
C28 C25 C24 C19 -51.83(19) . . . . ?
C28 C25 C24 C23 130.26(14) . . . . ?
C28 C25 C26 C27 3.8(2) . . . . ?
C2 C1 C29 C28 -176.84(12) . . . . ?
C2 C1 C27 C26 175.11(13) . . . . ?
C2 C7 C8 C9 -85.29(16) . . . . ?
C2 C7 C8 C30 146.52(14) . . . . ?
C2 C7 C6 C5 0.1(2) . . . . ?
C2 C3 C4 C5 -0.3(2) . . . . ?
C9 N1 C12 C13 175.10(11) . . . . ?
C9 N1 C12 C11 -0.76(15) . . . . ?
C9 C8 C30 C35 -21.53(19) . . . . ?
C9 C8 C30 C31 158.94(13) . . . . ?
C13 C12 C11 C10 -174.84(14) . . . . ?
C13 C14 C15 C16 -174.83(13) . . . . ?
C45 C40 C18 C19 -62.97(16) . . . . ?
C45 C40 C18 C17 170.59(12) . . . . ?
C45 C40 C41 C42 -1.3(2) . . . . ?
C45 C44 C43 C42 -0.7(2) . . . . ?
C7 C2 C3 C4 0.0(2) . . . . ?
C7 C8 C30 C35 104.75(16) . . . . ?
C7 C8 C30 C31 -74.78(18) . . . . ?
C7 C6 C5 C4 -0.4(2) . . . . ?
C29 C1 C2 C7 122.74(15) . . . . ?
C29 C1 C2 C3 -53.71(18) . . . . ?
C29 C1 C27 C26 -5.5(2) . . . . ?
C24 C19 C18 C40 151.74(12) . . . . ?
C24 C19 C18 C17 -79.62(15) . . . . ?
C24 C19 C20 C21 -0.9(2) . . . . ?
C24 C25 C28 C29 176.21(12) . . . . ?
C24 C25 C26 C27 -177.91(13) . . . . ?
C24 C23 C22 C21 -0.9(2) . . . . ?
C3 C2 C7 C8 175.72(12) . . . . ?
C3 C2 C7 C6 0.1(2) . . . . ?
C3 C4 C5 C6 0.5(2) . . . . ?
C20 C19 C18 C40 -33.29(17) . . . . ?
C20 C19 C18 C17 95.35(14) . . . . ?
C20 C19 C24 C25 -177.09(12) . . . . ?
C20 C19 C24 C23 0.8(2) . . . . ?
C11 C12 C13 C14 123.30(16) . . . . ?
C11 C12 C13 C37 4.6(2) . . . . ?
C11 C12 C13 C38 -118.94(17) . . . . ?
C8 C9 C10 C11 -179.45(14) . . . . ?
C8 C7 C6 C5 -175.64(13) . . . . ?
C8 C30 C35 C34 -179.23(14) . . . . ?
C8 C30 C31 C32 179.27(15) . . . . ?
C26 C25 C28 C29 -5.54(19) . . . . ?
C26 C25 C24 C19 129.96(15) . . . . ?
C26 C25 C24 C23 -47.95(18) . . . . ?
C23 C22 C21 C20 0.8(2) . . . . ?
C27 C1 C2 C7 -57.86(19) . . . . ?
C27 C1 C2 C3 125.69(15) . . . . ?
C27 C1 C29 C28 3.73(19) . . . . ?
C41 C40 C18 C19 119.99(14) . . . . ?
C41 C40 C18 C17 -6.45(19) . . . . ?
C41 C40 C45 C44 1.3(2) . . . . ?
C10 C9 C8 C7 -31.8(2) . . . . ?
C10 C9 C8 C30 95.38(18) . . . . ?
C6 C7 C8 C9 90.32(15) . . . . ?
C6 C7 C8 C30 -37.87(19) . . . . ?
C30 C35 C34 C33 -0.2(2) . . . . ?
C30 C31 C32 C33 0.2(3) . . . . ?
C44 C43 C42 C41 0.7(2) . . . . ?
C37 C13 C38 C39 -60.42(16) . . . . ?
C38 C13 C37 C36 -58.26(17) . . . . ?
C16 C17 C18 C40 100.55(17) . . . . ?
C16 C17 C18 C19 -27.63(19) . . . . ?
C15 C14 C13 C12 114.76(16) . . . . ?
C15 C14 C13 C37 -127.70(15) . . . . ?
C15 C14 C13 C38 -4.81(19) . . . . ?
C35 C30 C31 C32 -0.3(2) . . . . ?
C35 C34 C33 C32 0.2(3) . . . . ?
C31 C30 C35 C34 0.3(2) . . . . ?
C34 C33 C32 C31 -0.2(3) . . . . ?
